data_7104149
loop_
_publ_author_name
'Au-Yeung, Ho Yu'
'Pengo, Paolo'
'Panto\,s, G Dan'
'Otto, Sijbren'
'Sanders, Jeremy K M'

_publ_section_title
;
 Templated amplification of a naphthalenediimide-based receptor from a
 donor-acceptor dynamic combinatorial library in water.
;
_journal_issue 4
_journal_name_full 'Chemical communications (Cambridge, England)'
_journal_page_first 419
_journal_page_last 421
_journal_paper_doi 10.1039/b816979a
_journal_volume 34
_journal_year 2009
_chemical_formula_moiety 'C24 H38 N4 O4 2+, 2(Cl 1-), 3.25(H2 O)'
_chemical_formula_sum 'C24 H44.5 Cl2 N4 O7.25'
_chemical_formula_weight 576.04
_chemical_name_systematic
;
?
;
_space_group_IT_number 2
_symmetry_cell_setting triclinic
_symmetry_space_group_name_Hall '-P 1'
_symmetry_space_group_name_H-M 'P -1'
_atom_sites_solution_hydrogens geom
_atom_sites_solution_primary direct
_atom_sites_solution_secondary difmap
_audit_creation_method SHELXL-97
_cell_angle_alpha 73.187(2)
_cell_angle_beta 82.840(2)
_cell_angle_gamma 83.681(2)
_cell_formula_units_Z 2
_cell_length_a 10.5572(3)
_cell_length_b 11.3888(3)
_cell_length_c 13.1194(4)
_cell_measurement_reflns_used 19735
_cell_measurement_temperature 180(2)
_cell_measurement_theta_max 30.03
_cell_measurement_theta_min 1.02
_cell_volume 1493.64(7)
_computing_cell_refinement 'HKL Scalepack (Otwinowski & Minor 1997)'
_computing_data_collection 'Collect (Nonius B.V. 1998)'
_computing_data_reduction
;
HKL Denzo and Scalepack (Otwinowski & Minor 1997)
;
_computing_publication_material 'SHELXL-97 (Sheldrick 1997)'
_computing_structure_refinement 'SHELXL-97 (Sheldrick 1997)'
_computing_structure_solution 'SIR-92 (Altomare et al. 1994)'
_diffrn_ambient_temperature 180(2)
_diffrn_measured_fraction_theta_full 0.981
_diffrn_measured_fraction_theta_max 0.981
_diffrn_measurement_device_type 'Nonius Kappa CCD'
_diffrn_measurement_method 'Thin slice \w and \f scans'
_diffrn_radiation_source 'fine-focus sealed tube'
_diffrn_radiation_type MoK\a
_diffrn_radiation_wavelength 0.71073
_diffrn_reflns_av_R_equivalents 0.0413
_diffrn_reflns_av_sigmaI/netI 0.0611
_diffrn_reflns_limit_h_max 15
_diffrn_reflns_limit_h_min -15
_diffrn_reflns_limit_k_max 16
_diffrn_reflns_limit_k_min -15
_diffrn_reflns_limit_l_max 19
_diffrn_reflns_limit_l_min -17
_diffrn_reflns_number 22846
_diffrn_reflns_theta_full 32.00
_diffrn_reflns_theta_max 32.00
_diffrn_reflns_theta_min 3.57
_exptl_absorpt_coefficient_mu 0.264
_exptl_absorpt_correction_T_max 0.972
_exptl_absorpt_correction_T_min 0.911
_exptl_absorpt_correction_type multi-scan
_exptl_absorpt_process_details
;
multi-scan from symmetry-related measurements
Sortav (Blessing 1995)
;
_exptl_crystal_colour colourless
_exptl_crystal_density_diffrn 1.281
_exptl_crystal_density_method 'not measured'
_exptl_crystal_description block
_exptl_crystal_F_000 617
_exptl_crystal_size_max 0.23
_exptl_crystal_size_mid 0.14
_exptl_crystal_size_min 0.12
_refine_diff_density_max 0.352
_refine_diff_density_min -0.309
_refine_diff_density_rms 0.058
_refine_ls_extinction_method none
_refine_ls_goodness_of_fit_ref 1.082
_refine_ls_hydrogen_treatment mixed
_refine_ls_matrix_type full
_refine_ls_number_parameters 369
_refine_ls_number_reflns 10174
_refine_ls_number_restraints 12
_refine_ls_restrained_S_all 1.082
_refine_ls_R_factor_all 0.1045
_refine_ls_R_factor_gt 0.0617
_refine_ls_shift/su_max 0.000
_refine_ls_shift/su_mean 0.000
_refine_ls_structure_factor_coef Fsqd
_refine_ls_weighting_details 'calc w=1/[\s^2^(Fo^2^)+(0.0327P)^2^+0.9254P] where P=(Fo^2^+2Fc^2^)/3'
_refine_ls_weighting_scheme calc
_refine_ls_wR_factor_gt 0.1166
_refine_ls_wR_factor_ref 0.1356
_reflns_number_gt 6847
_reflns_number_total 10174
_reflns_threshold_expression >2sigma(I)
_cod_data_source_file b816979a.txt
_cod_data_source_block js0706
_cod_original_sg_symbol_H-M P-1
_cod_original_formula_sum 'C24 H44.50 Cl2 N4 O7.25'
_cod_database_code 7104149

loop_
_symmetry_equiv_pos_as_xyz
'x, y, z'
'-x, -y, -z'

loop_
_atom_site_label
_atom_site_type_symbol
_atom_site_fract_x
_atom_site_fract_y
_atom_site_fract_z
_atom_site_U_iso_or_equiv
_atom_site_adp_type
_atom_site_occupancy
_atom_site_symmetry_multiplicity
_atom_site_calc_flag
_atom_site_refinement_flags
_atom_site_disorder_assembly
_atom_site_disorder_group
Cl1 Cl 0.04311(5) 0.15013(4) 0.10642(4) 0.03522(12) Uani 1 1 d . . .
Cl2 Cl -0.03380(5) 0.31076(5) 0.44055(4) 0.03652(12) Uani 1 1 d . . .
O1 O -0.53269(12) 0.02604(11) 0.12962(10) 0.0292(3) Uani 1 1 d . . .
O2 O -0.54009(14) 0.34197(12) 0.11908(14) 0.0431(4) Uani 1 1 d . . .
O3 O -0.48980(12) -0.51583(11) 0.34218(11) 0.0319(3) Uani 1 1 d . . .
O4 O -0.41612(15) -0.83669(12) 0.44798(13) 0.0446(4) Uani 1 1 d . . .
N1 N -0.38697(14) 0.21494(13) 0.06169(12) 0.0271(3) Uani 1 1 d . . .
H1N H -0.3671 0.1421 0.0508 0.033 Uiso 1 1 calc R . .
N2 N -0.18653(14) 0.45471(14) -0.13266(12) 0.0276(3) Uani 1 1 d . . .
N3 N -0.57921(15) -0.70673(14) 0.48865(12) 0.0295(3) Uani 1 1 d . . .
H3N H -0.6189 -0.6328 0.4690 0.035 Uiso 1 1 calc R . .
N4 N -0.81062(15) -0.94372(14) 0.64238(12) 0.0283(3) Uani 1 1 d . . .
C1 C -0.57768(17) -0.08178(16) 0.19647(14) 0.0254(3) Uani 1 1 d . . .
C2 C -0.69002(18) -0.08662(17) 0.26181(16) 0.0315(4) Uani 1 1 d . . .
H2 H -0.7454 -0.0143 0.2587 0.038 Uiso 1 1 calc R . .
C3 C -0.72272(18) -0.20032(17) 0.33398(16) 0.0329(4) Uani 1 1 d . . .
H3 H -0.7998 -0.2034 0.3802 0.039 Uiso 1 1 calc R . .
C4 C -0.64544(17) -0.30593(16) 0.33850(14) 0.0270(4) Uani 1 1 d . . .
H4 H -0.6681 -0.3812 0.3885 0.032 Uiso 1 1 calc R . .
C5 C -0.44799(17) -0.41046(15) 0.26961(14) 0.0258(3) Uani 1 1 d . . .
C6 C -0.33631(18) -0.40632(17) 0.20316(15) 0.0290(4) Uani 1 1 d . . .
H6 H -0.2820 -0.4790 0.2050 0.035 Uiso 1 1 calc R . .
C7 C -0.30335(18) -0.29239(17) 0.13202(14) 0.0287(4) Uani 1 1 d . . .
H7 H -0.2258 -0.2892 0.0864 0.034 Uiso 1 1 calc R . .
C8 C -0.38047(17) -0.18616(16) 0.12710(14) 0.0260(4) Uani 1 1 d . . .
H8 H -0.3565 -0.1107 0.0783 0.031 Uiso 1 1 calc R . .
C9 C -0.49631(16) -0.18956(15) 0.19532(13) 0.0229(3) Uani 1 1 d . . .
C10 C -0.53146(16) -0.30283(15) 0.26832(13) 0.0228(3) Uani 1 1 d . . .
C11 C -0.59126(17) 0.13732(16) 0.14913(16) 0.0291(4) Uani 1 1 d . . .
H11A H -0.6128 0.1242 0.2270 0.035 Uiso 1 1 calc R . .
H11B H -0.6718 0.1607 0.1142 0.035 Uiso 1 1 calc R . .
C12 C -0.50289(17) 0.24035(16) 0.10643(15) 0.0275(4) Uani 1 1 d . . .
C13 C -0.29249(17) 0.30606(17) 0.03041(15) 0.0280(4) Uani 1 1 d . . .
H13A H -0.2059 0.2648 0.0426 0.034 Uiso 1 1 calc R . .
H13B H -0.3108 0.3645 0.0745 0.034 Uiso 1 1 calc R . .
C14 C -0.29698(17) 0.37545(17) -0.08735(15) 0.0280(4) Uani 1 1 d . . .
H14A H -0.2968 0.3153 -0.1288 0.034 Uiso 1 1 calc R . .
H14B H -0.3782 0.4282 -0.0962 0.034 Uiso 1 1 calc R . .
C15 C -0.1716(2) 0.53479(18) -0.06297(17) 0.0356(4) Uani 1 1 d . . .
H15A H -0.1430 0.4836 0.0053 0.053 Uiso 1 1 calc R . .
H15B H -0.2539 0.5795 -0.0499 0.053 Uiso 1 1 calc R . .
H15C H -0.1079 0.5937 -0.0987 0.053 Uiso 1 1 calc R . .
C16 C -0.2153(2) 0.5356(2) -0.24107(16) 0.0387(5) Uani 1 1 d . . .
H16A H -0.1428 0.5851 -0.2738 0.058 Uiso 1 1 calc R . .
H16B H -0.2923 0.5901 -0.2338 0.058 Uiso 1 1 calc R . .
H16C H -0.2294 0.4843 -0.2865 0.058 Uiso 1 1 calc R . .
C17 C -0.0644(2) 0.3779(2) -0.1449(2) 0.0464(6) Uani 1 1 d . . .
H17A H -0.0451 0.3237 -0.0747 0.070 Uiso 1 1 calc R . .
H17B H 0.0054 0.4316 -0.1751 0.070 Uiso 1 1 calc R . .
H17C H -0.0735 0.3281 -0.1929 0.070 Uiso 1 1 calc R . .
C18 C -0.41113(19) -0.62724(16) 0.34854(16) 0.0313(4) Uani 1 1 d . . .
H18A H -0.3252 -0.6181 0.3668 0.038 Uiso 1 1 calc R . .
H18B H -0.4009 -0.6448 0.2782 0.038 Uiso 1 1 calc R . .
C19 C -0.47061(18) -0.73273(17) 0.43259(15) 0.0298(4) Uani 1 1 d . . .
C20 C -0.63326(18) -0.79811(17) 0.58145(14) 0.0292(4) Uani 1 1 d . . .
H20A H -0.6775 -0.7568 0.6343 0.035 Uiso 1 1 calc R . .
H20B H -0.5636 -0.8560 0.6156 0.035 Uiso 1 1 calc R . .
C21 C -0.72775(18) -0.86899(17) 0.54852(14) 0.0293(4) Uani 1 1 d . . .
H21A H -0.7837 -0.8100 0.4988 0.035 Uiso 1 1 calc R . .
H21B H -0.6796 -0.9250 0.5095 0.035 Uiso 1 1 calc R . .
C22 C -0.89982(19) -0.86205(19) 0.69515(18) 0.0387(5) Uani 1 1 d . . .
H22A H -0.9580 -0.9123 0.7507 0.058 Uiso 1 1 calc R . .
H22B H -0.9497 -0.8034 0.6416 0.058 Uiso 1 1 calc R . .
H22C H -0.8501 -0.8171 0.7276 0.058 Uiso 1 1 calc R . .
C23 C -0.8889(2) -1.0171(2) 0.59946(19) 0.0479(6) Uani 1 1 d . . .
H23A H -0.9464 -1.0642 0.6578 0.072 Uiso 1 1 calc R . .
H23B H -0.8320 -1.0738 0.5676 0.072 Uiso 1 1 calc R . .
H23C H -0.9396 -0.9615 0.5448 0.072 Uiso 1 1 calc R . .
C24 C -0.73140(19) -1.03015(17) 0.72375(15) 0.0330(4) Uani 1 1 d . . .
H24A H -0.7873 -1.0834 0.7791 0.049 Uiso 1 1 calc R . .
H24B H -0.6851 -0.9828 0.7566 0.049 Uiso 1 1 calc R . .
H24C H -0.6700 -1.0808 0.6888 0.049 Uiso 1 1 calc R . .
O1W O -0.11337(15) 0.35197(14) 0.20743(12) 0.0412(3) Uani 1 1 d D . .
H11W H -0.090(3) 0.343(3) 0.2783(16) 0.094(5) Uiso 1 1 d D . .
H12W H -0.071(3) 0.284(2) 0.181(2) 0.094(5) Uiso 1 1 d D . .
O2W O -1.17731(16) -0.94411(18) 1.00013(18) 0.0623(5) Uani 1 1 d D . .
H21W H -1.149(3) -1.008(2) 0.965(2) 0.094(5) Uiso 1 1 d D . .
H22W H -1.104(2) -0.923(3) 1.029(2) 0.094(5) Uiso 1 1 d D . .
O3W O 0.18275(15) 0.44630(15) 0.51210(15) 0.0489(4) Uani 1 1 d D . .
H32W H 0.121(3) 0.405(3) 0.490(3) 0.094(5) Uiso 1 1 d D . .
H31W H 0.145(3) 0.515(2) 0.537(3) 0.094(5) Uiso 1 1 d D . .
O4W O 0.1583(6) 0.1645(6) 0.3142(5) 0.0430(14) Uiso 0.25 1 d PD . .
H41W H 0.118(9) 0.158(11) 0.251(6) 0.094(5) Uiso 0.25 1 d PD . .
H42W H 0.091(8) 0.200(11) 0.361(7) 0.094(5) Uiso 0.25 1 d PD . .

loop_
_atom_site_aniso_label
_atom_site_aniso_U_11
_atom_site_aniso_U_22
_atom_site_aniso_U_33
_atom_site_aniso_U_23
_atom_site_aniso_U_13
_atom_site_aniso_U_12
Cl1 0.0340(2) 0.0332(2) 0.0399(3) -0.0140(2) 0.00046(19) -0.00345(18)
Cl2 0.0377(3) 0.0394(3) 0.0324(2) -0.0100(2) 0.00261(19) -0.0094(2)
O1 0.0321(7) 0.0197(6) 0.0311(7) -0.0027(5) 0.0061(5) -0.0050(5)
O2 0.0356(8) 0.0246(7) 0.0661(11) -0.0131(7) 0.0076(7) -0.0029(6)
O3 0.0335(7) 0.0191(6) 0.0362(7) -0.0006(5) 0.0079(6) -0.0046(5)
O4 0.0550(10) 0.0224(7) 0.0486(9) -0.0056(6) 0.0121(7) -0.0011(6)
N1 0.0254(7) 0.0213(7) 0.0323(8) -0.0047(6) 0.0018(6) -0.0042(6)
N2 0.0254(7) 0.0262(7) 0.0288(8) -0.0046(6) 0.0019(6) -0.0055(6)
N3 0.0311(8) 0.0219(7) 0.0314(8) -0.0020(6) 0.0020(6) -0.0049(6)
N4 0.0307(8) 0.0255(7) 0.0281(8) -0.0030(6) -0.0048(6) -0.0090(6)
C1 0.0258(8) 0.0230(8) 0.0255(8) -0.0029(6) 0.0001(7) -0.0074(6)
C2 0.0280(9) 0.0247(8) 0.0384(10) -0.0056(8) 0.0036(8) -0.0041(7)
C3 0.0264(9) 0.0303(9) 0.0383(10) -0.0057(8) 0.0078(8) -0.0092(7)
C4 0.0272(9) 0.0251(8) 0.0265(9) -0.0039(7) 0.0037(7) -0.0091(7)
C5 0.0301(9) 0.0212(8) 0.0254(8) -0.0044(6) -0.0007(7) -0.0074(7)
C6 0.0298(9) 0.0244(8) 0.0315(9) -0.0078(7) 0.0032(7) -0.0038(7)
C7 0.0293(9) 0.0292(9) 0.0261(9) -0.0071(7) 0.0059(7) -0.0074(7)
C8 0.0279(9) 0.0257(8) 0.0232(8) -0.0046(7) 0.0024(7) -0.0085(7)
C9 0.0241(8) 0.0222(8) 0.0232(8) -0.0052(6) -0.0020(6) -0.0082(6)
C10 0.0244(8) 0.0213(7) 0.0233(8) -0.0059(6) -0.0006(6) -0.0074(6)
C11 0.0266(9) 0.0213(8) 0.0360(10) -0.0049(7) 0.0030(7) -0.0027(7)
C12 0.0262(9) 0.0225(8) 0.0306(9) -0.0021(7) -0.0012(7) -0.0038(7)
C13 0.0265(9) 0.0271(8) 0.0290(9) -0.0043(7) -0.0017(7) -0.0074(7)
C14 0.0260(9) 0.0292(9) 0.0286(9) -0.0053(7) -0.0010(7) -0.0100(7)
C15 0.0381(11) 0.0330(10) 0.0378(11) -0.0088(8) -0.0030(8) -0.0153(8)
C16 0.0432(12) 0.0399(11) 0.0278(10) 0.0002(8) 0.0014(8) -0.0123(9)
C17 0.0305(11) 0.0414(12) 0.0585(14) -0.0089(11) 0.0119(10) 0.0021(9)
C18 0.0337(10) 0.0216(8) 0.0342(10) -0.0049(7) 0.0064(8) -0.0030(7)
C19 0.0354(10) 0.0241(8) 0.0289(9) -0.0063(7) 0.0028(7) -0.0080(7)
C20 0.0327(9) 0.0286(9) 0.0250(9) -0.0035(7) -0.0015(7) -0.0095(7)
C21 0.0364(10) 0.0271(9) 0.0235(8) -0.0034(7) -0.0026(7) -0.0089(7)
C22 0.0309(10) 0.0378(11) 0.0412(11) -0.0038(9) 0.0025(8) -0.0016(8)
C23 0.0577(14) 0.0443(12) 0.0451(13) -0.0047(10) -0.0155(11) -0.0279(11)
C24 0.0377(10) 0.0287(9) 0.0284(9) 0.0000(7) -0.0064(8) -0.0030(8)
O1W 0.0420(9) 0.0436(9) 0.0386(8) -0.0141(7) -0.0054(7) 0.0030(7)
O2W 0.0361(9) 0.0714(13) 0.0990(16) -0.0590(12) -0.0007(9) 0.0006(8)
O3W 0.0361(8) 0.0441(9) 0.0701(12) -0.0233(9) -0.0037(8) -0.0006(7)

loop_
_atom_type_symbol
_atom_type_description
_atom_type_scat_dispersion_real
_atom_type_scat_dispersion_imag
_atom_type_scat_source
C C 0.0033 0.0016 'International Tables Vol C Tables 4.2.6.8 and 6.1.1.4'
H H 0.0000 0.0000 'International Tables Vol C Tables 4.2.6.8 and 6.1.1.4'
N N 0.0061 0.0033 'International Tables Vol C Tables 4.2.6.8 and 6.1.1.4'
O O 0.0106 0.0060 'International Tables Vol C Tables 4.2.6.8 and 6.1.1.4'
Cl Cl 0.1484 0.1585 'International Tables Vol C Tables 4.2.6.8 and 6.1.1.4'

loop_
_geom_angle_atom_site_label_1
_geom_angle_atom_site_label_2
_geom_angle_atom_site_label_3
_geom_angle
_geom_angle_site_symmetry_1
_geom_angle_site_symmetry_3
_geom_angle_publ_flag
C1 O1 C11 116.36(14) . . ?
C5 O3 C18 117.43(14) . . ?
C12 N1 C13 120.83(16) . . ?
C12 N1 H1N 119.6 . . ?
C13 N1 H1N 119.6 . . ?
C17 N2 C15 109.74(16) . . ?
C17 N2 C16 108.56(16) . . ?
C15 N2 C16 108.62(15) . . ?
C17 N2 C14 111.18(15) . . ?
C15 N2 C14 110.73(14) . . ?
C16 N2 C14 107.93(14) . . ?
C19 N3 C20 121.35(16) . . ?
C19 N3 H3N 119.3 . . ?
C20 N3 H3N 119.3 . . ?
C23 N4 C24 108.83(15) . . ?
C23 N4 C22 108.48(17) . . ?
C24 N4 C22 109.23(15) . . ?
C23 N4 C21 107.31(15) . . ?
C24 N4 C21 111.62(14) . . ?
C22 N4 C21 111.27(14) . . ?
C2 C1 O1 123.62(16) . . ?
C2 C1 C9 121.55(15) . . ?
O1 C1 C9 114.80(15) . . ?
C1 C2 C3 119.37(17) . . ?
C1 C2 H2 120.3 . . ?
C3 C2 H2 120.3 . . ?
C4 C3 C2 121.25(17) . . ?
C4 C3 H3 119.4 . . ?
C2 C3 H3 119.4 . . ?
C3 C4 C10 119.83(16) . . ?
C3 C4 H4 120.1 . . ?
C10 C4 H4 120.1 . . ?
C6 C5 O3 124.21(16) . . ?
C6 C5 C10 121.68(15) . . ?
O3 C5 C10 114.11(15) . . ?
C5 C6 C7 119.02(17) . . ?
C5 C6 H6 120.5 . . ?
C7 C6 H6 120.5 . . ?
C8 C7 C6 121.70(16) . . ?
C8 C7 H7 119.1 . . ?
C6 C7 H7 119.1 . . ?
C7 C8 C9 119.69(15) . . ?
C7 C8 H8 120.2 . . ?
C9 C8 H8 120.2 . . ?
C8 C9 C1 122.17(15) . . ?
C8 C9 C10 119.83(16) . . ?
C1 C9 C10 117.95(15) . . ?
C4 C10 C9 119.95(16) . . ?
C4 C10 C5 121.97(15) . . ?
C9 C10 C5 118.07(15) . . ?
O1 C11 C12 110.96(14) . . ?
O1 C11 H11A 109.4 . . ?
C12 C11 H11A 109.4 . . ?
O1 C11 H11B 109.4 . . ?
C12 C11 H11B 109.4 . . ?
H11A C11 H11B 108.0 . . ?
O2 C12 N1 123.39(16) . . ?
O2 C12 C11 118.25(16) . . ?
N1 C12 C11 118.28(16) . . ?
N1 C13 C14 109.53(14) . . ?
N1 C13 H13A 109.8 . . ?
C14 C13 H13A 109.8 . . ?
N1 C13 H13B 109.8 . . ?
C14 C13 H13B 109.8 . . ?
H13A C13 H13B 108.2 . . ?
N2 C14 C13 113.42(14) . . ?
N2 C14 H14A 108.9 . . ?
C13 C14 H14A 108.9 . . ?
N2 C14 H14B 108.9 . . ?
C13 C14 H14B 108.9 . . ?
H14A C14 H14B 107.7 . . ?
N2 C15 H15A 109.5 . . ?
N2 C15 H15B 109.5 . . ?
H15A C15 H15B 109.5 . . ?
N2 C15 H15C 109.5 . . ?
H15A C15 H15C 109.5 . . ?
H15B C15 H15C 109.5 . . ?
N2 C16 H16A 109.5 . . ?
N2 C16 H16B 109.5 . . ?
H16A C16 H16B 109.5 . . ?
N2 C16 H16C 109.5 . . ?
H16A C16 H16C 109.5 . . ?
H16B C16 H16C 109.5 . . ?
N2 C17 H17A 109.5 . . ?
N2 C17 H17B 109.5 . . ?
H17A C17 H17B 109.5 . . ?
N2 C17 H17C 109.5 . . ?
H17A C17 H17C 109.5 . . ?
H17B C17 H17C 109.5 . . ?
O3 C18 C19 110.30(15) . . ?
O3 C18 H18A 109.6 . . ?
C19 C18 H18A 109.6 . . ?
O3 C18 H18B 109.6 . . ?
C19 C18 H18B 109.6 . . ?
H18A C18 H18B 108.1 . . ?
O4 C19 N3 123.37(17) . . ?
O4 C19 C18 119.14(17) . . ?
N3 C19 C18 117.46(16) . . ?
N3 C20 C21 110.43(15) . . ?
N3 C20 H20A 109.6 . . ?
C21 C20 H20A 109.6 . . ?
N3 C20 H20B 109.6 . . ?
C21 C20 H20B 109.6 . . ?
H20A C20 H20B 108.1 . . ?
N4 C21 C20 113.27(15) . . ?
N4 C21 H21A 108.9 . . ?
C20 C21 H21A 108.9 . . ?
N4 C21 H21B 108.9 . . ?
C20 C21 H21B 108.9 . . ?
H21A C21 H21B 107.7 . . ?
N4 C22 H22A 109.5 . . ?
N4 C22 H22B 109.5 . . ?
H22A C22 H22B 109.5 . . ?
N4 C22 H22C 109.5 . . ?
H22A C22 H22C 109.5 . . ?
H22B C22 H22C 109.5 . . ?
N4 C23 H23A 109.5 . . ?
N4 C23 H23B 109.5 . . ?
H23A C23 H23B 109.5 . . ?
N4 C23 H23C 109.5 . . ?
H23A C23 H23C 109.5 . . ?
H23B C23 H23C 109.5 . . ?
N4 C24 H24A 109.5 . . ?
N4 C24 H24B 109.5 . . ?
H24A C24 H24B 109.5 . . ?
N4 C24 H24C 109.5 . . ?
H24A C24 H24C 109.5 . . ?
H24B C24 H24C 109.5 . . ?
H11W O1W H12W 110(2) . . ?
H21W O2W H22W 109(2) . . ?
H32W O3W H31W 113(2) . . ?
H41W O4W H42W 109(3) . . ?

loop_
_geom_bond_atom_site_label_1
_geom_bond_atom_site_label_2
_geom_bond_distance
_geom_bond_site_symmetry_2
_geom_bond_publ_flag
O1 C1 1.3799(19) . ?
O1 C11 1.425(2) . ?
O2 C12 1.231(2) . ?
O3 C5 1.376(2) . ?
O3 C18 1.425(2) . ?
O4 C19 1.231(2) . ?
N1 C12 1.329(2) . ?
N1 C13 1.456(2) . ?
N1 H1N 0.8800 . ?
N2 C17 1.494(2) . ?
N2 C15 1.498(2) . ?
N2 C16 1.500(2) . ?
N2 C14 1.509(2) . ?
N3 C19 1.336(2) . ?
N3 C20 1.454(2) . ?
N3 H3N 0.8800 . ?
N4 C23 1.496(2) . ?
N4 C24 1.497(2) . ?
N4 C22 1.500(3) . ?
N4 C21 1.515(2) . ?
C1 C2 1.370(2) . ?
C1 C9 1.421(2) . ?
C2 C3 1.414(2) . ?
C2 H2 0.9500 . ?
C3 C4 1.368(3) . ?
C3 H3 0.9500 . ?
C4 C10 1.418(2) . ?
C4 H4 0.9500 . ?
C5 C6 1.373(2) . ?
C5 C10 1.426(2) . ?
C6 C7 1.412(2) . ?
C6 H6 0.9500 . ?
C7 C8 1.372(3) . ?
C7 H7 0.9500 . ?
C8 C9 1.420(2) . ?
C8 H8 0.9500 . ?
C9 C10 1.422(2) . ?
C11 C12 1.514(2) . ?
C11 H11A 0.9900 . ?
C11 H11B 0.9900 . ?
C13 C14 1.522(2) . ?
C13 H13A 0.9900 . ?
C13 H13B 0.9900 . ?
C14 H14A 0.9900 . ?
C14 H14B 0.9900 . ?
C15 H15A 0.9800 . ?
C15 H15B 0.9800 . ?
C15 H15C 0.9800 . ?
C16 H16A 0.9800 . ?
C16 H16B 0.9800 . ?
C16 H16C 0.9800 . ?
C17 H17A 0.9800 . ?
C17 H17B 0.9800 . ?
C17 H17C 0.9800 . ?
C18 C19 1.510(2) . ?
C18 H18A 0.9900 . ?
C18 H18B 0.9900 . ?
C20 C21 1.523(2) . ?
C20 H20A 0.9900 . ?
C20 H20B 0.9900 . ?
C21 H21A 0.9900 . ?
C21 H21B 0.9900 . ?
C22 H22A 0.9800 . ?
C22 H22B 0.9800 . ?
C22 H22C 0.9800 . ?
C23 H23A 0.9800 . ?
C23 H23B 0.9800 . ?
C23 H23C 0.9800 . ?
C24 H24A 0.9800 . ?
C24 H24B 0.9800 . ?
C24 H24C 0.9800 . ?
O1W H11W 0.968(17) . ?
O1W H12W 0.981(17) . ?
O2W H21W 0.977(17) . ?
O2W H22W 0.984(17) . ?
O3W H32W 0.967(17) . ?
O3W H31W 0.963(17) . ?
O4W H41W 1.00(2) . ?
O4W H42W 1.01(2) . ?

loop_
_geom_torsion_atom_site_label_1
_geom_torsion_atom_site_label_2
_geom_torsion_atom_site_label_3
_geom_torsion_atom_site_label_4
_geom_torsion
_geom_torsion_site_symmetry_1
_geom_torsion_site_symmetry_2
_geom_torsion_site_symmetry_3
_geom_torsion_site_symmetry_4
_geom_torsion_publ_flag
C11 O1 C1 C2 14.9(3) . . . . ?
C11 O1 C1 C9 -163.35(16) . . . . ?
O1 C1 C2 C3 -174.75(18) . . . . ?
C9 C1 C2 C3 3.4(3) . . . . ?
C1 C2 C3 C4 -1.1(3) . . . . ?
C2 C3 C4 C10 -1.3(3) . . . . ?
C18 O3 C5 C6 0.3(3) . . . . ?
C18 O3 C5 C10 -179.71(16) . . . . ?
O3 C5 C6 C7 -179.87(17) . . . . ?
C10 C5 C6 C7 0.2(3) . . . . ?
C5 C6 C7 C8 -0.5(3) . . . . ?
C6 C7 C8 C9 0.4(3) . . . . ?
C7 C8 C9 C1 177.71(17) . . . . ?
C7 C8 C9 C10 0.1(3) . . . . ?
C2 C1 C9 C8 179.20(18) . . . . ?
O1 C1 C9 C8 -2.5(2) . . . . ?
C2 C1 C9 C10 -3.2(3) . . . . ?
O1 C1 C9 C10 175.15(15) . . . . ?
C3 C4 C10 C9 1.5(3) . . . . ?
C3 C4 C10 C5 -179.75(18) . . . . ?
C8 C9 C10 C4 178.36(16) . . . . ?
C1 C9 C10 C4 0.7(2) . . . . ?
C8 C9 C10 C5 -0.4(2) . . . . ?
C1 C9 C10 C5 -178.12(16) . . . . ?
C6 C5 C10 C4 -178.48(18) . . . . ?
O3 C5 C10 C4 1.6(2) . . . . ?
C6 C5 C10 C9 0.3(3) . . . . ?
O3 C5 C10 C9 -179.67(15) . . . . ?
C1 O1 C11 C12 156.19(15) . . . . ?
C13 N1 C12 O2 3.9(3) . . . . ?
C13 N1 C12 C11 -172.84(16) . . . . ?
O1 C11 C12 O2 -178.90(17) . . . . ?
O1 C11 C12 N1 -2.0(2) . . . . ?
C12 N1 C13 C14 -95.1(2) . . . . ?
C17 N2 C14 C13 71.8(2) . . . . ?
C15 N2 C14 C13 -50.5(2) . . . . ?
C16 N2 C14 C13 -169.23(16) . . . . ?
N1 C13 C14 N2 -169.04(15) . . . . ?
C5 O3 C18 C19 179.41(16) . . . . ?
C20 N3 C19 O4 7.4(3) . . . . ?
C20 N3 C19 C18 -170.74(17) . . . . ?
O3 C18 C19 O4 179.07(18) . . . . ?
O3 C18 C19 N3 -2.7(3) . . . . ?
C19 N3 C20 C21 -91.7(2) . . . . ?
C23 N4 C21 C20 -174.65(17) . . . . ?
C24 N4 C21 C20 -55.5(2) . . . . ?
C22 N4 C21 C20 66.8(2) . . . . ?
N3 C20 C21 N4 -166.33(15) . . . . ?
